data_7209060
loop_
_publ_author_name
'Banerjee, Subhabrata'
'Adrash, N. N.'
'Dastidar, Parthasarathi'

_publ_section_title
;
 Anions as additive and template in tuning metallasupramolecular
 architecture in CuII coordination compounds derived from l-amino acid
 based chiral ligands
;
_journal_issue 2
_journal_name_full CrystEngComm
_journal_page_first 245
_journal_paper_doi 10.1039/c2ce26475g
_journal_volume 15
_journal_year 2013
_chemical_formula_sum 'C28 H30 Cl2 Cu N8 O5'
_chemical_formula_weight 693.04
_chemical_name_systematic
;
?
;
_space_group_IT_number 154
_symmetry_cell_setting trigonal
_symmetry_space_group_name_Hall 'P 32 2"'
_symmetry_space_group_name_H-M 'P 32 2 1'
_atom_sites_solution_hydrogens geom
_atom_sites_solution_primary direct
_atom_sites_solution_secondary difmap
_audit_creation_method SHELXL-97
_cell_angle_alpha 90.00
_cell_angle_beta 90.00
_cell_angle_gamma 120.00
_cell_formula_units_Z 3
_cell_length_a 13.5842(4)
_cell_length_b 13.5842(4)
_cell_length_c 14.8502(9)
_cell_measurement_temperature 100(2)
_cell_volume 2373.18(17)
_computing_cell_refinement 'Bruker Apex II'
_computing_data_collection 'Bruker Apex II'
_computing_data_reduction SAINT
_computing_molecular_graphics 'Mercury 2.4'
_computing_publication_material Shelxl-97
_computing_structure_refinement 'SHELXL-97 (Sheldrick, 1997)'
_computing_structure_solution 'SHELXS-97 (Sheldrick, 1990)'
_diffrn_ambient_temperature 100(2)
_diffrn_measured_fraction_theta_full 1.000
_diffrn_measured_fraction_theta_max 1.000
_diffrn_measurement_device_type 'Bruker Apex II'
_diffrn_measurement_method 'Omega scan'
_diffrn_radiation_monochromator graphite
_diffrn_radiation_source 'fine-focus sealed tube'
_diffrn_radiation_type MoK\a
_diffrn_radiation_wavelength 0.71073
_diffrn_reflns_av_R_equivalents 0.0251
_diffrn_reflns_av_sigmaI/netI 0.0190
_diffrn_reflns_limit_h_max 16
_diffrn_reflns_limit_h_min -16
_diffrn_reflns_limit_k_max 16
_diffrn_reflns_limit_k_min -16
_diffrn_reflns_limit_l_max 17
_diffrn_reflns_limit_l_min -17
_diffrn_reflns_number 22301
_diffrn_reflns_theta_full 24.98
_diffrn_reflns_theta_max 24.98
_diffrn_reflns_theta_min 1.73
_exptl_absorpt_coefficient_mu 0.910
_exptl_absorpt_correction_T_max 0.8832
_exptl_absorpt_correction_T_min 0.8112
_exptl_absorpt_correction_type multi-scan
_exptl_absorpt_process_details sadabs
_exptl_crystal_colour 'greenish blue'
_exptl_crystal_density_diffrn 1.455
_exptl_crystal_density_method 'not measured'
_exptl_crystal_description block
_exptl_crystal_F_000 1071
_exptl_crystal_size_max 0.24
_exptl_crystal_size_mid 0.16
_exptl_crystal_size_min 0.14
_refine_diff_density_max 0.244
_refine_diff_density_min -0.442
_refine_diff_density_rms 0.039
_refine_ls_abs_structure_details 'Flack H D (1983), Acta Cryst. A39, 876-881'
_refine_ls_abs_structure_Flack 0.980(12)
_refine_ls_extinction_method none
_refine_ls_goodness_of_fit_ref 0.685
_refine_ls_hydrogen_treatment mixed
_refine_ls_matrix_type full
_refine_ls_number_parameters 207
_refine_ls_number_reflns 2774
_refine_ls_number_restraints 1
_refine_ls_restrained_S_all 0.685
_refine_ls_R_factor_all 0.0245
_refine_ls_R_factor_gt 0.0237
_refine_ls_shift/su_max 0.001
_refine_ls_shift/su_mean 0.000
_refine_ls_structure_factor_coef Fsqd
_refine_ls_weighting_details 'calc w=1/[\s^2^(Fo^2^)+(0.1000P)^2^+0.5652P] where P=(Fo^2^+2Fc^2^)/3'
_refine_ls_weighting_scheme calc
_refine_ls_wR_factor_gt 0.0785
_refine_ls_wR_factor_ref 0.0799
_reflns_number_gt 2699
_reflns_number_total 2774
_reflns_threshold_expression >2sigma(I)
_cod_data_source_file c2ce26475g.txt
_cod_data_source_block sb0777f_0m
_cod_original_sg_symbol_H-M P3(2)21
_cod_database_code 7209060

loop_
_symmetry_equiv_pos_as_xyz
'x, y, z'
'-y, x-y, z+2/3'
'-x+y, -x, z+1/3'
'y, x, -z'
'x-y, -y, -z+1/3'
'-x, -x+y, -z+2/3'

loop_
_atom_site_label
_atom_site_type_symbol
_atom_site_fract_x
_atom_site_fract_y
_atom_site_fract_z
_atom_site_U_iso_or_equiv
_atom_site_adp_type
_atom_site_occupancy
_atom_site_symmetry_multiplicity
_atom_site_calc_flag
_atom_site_refinement_flags
Cu1 Cu 0.26264(2) 0.26264(2) 0.5000 0.02466(12) Uani 1 2 d S
Cl1 Cl 0.45764(5) 0.45764(5) 0.5000 0.02915(17) Uani 1 2 d S
Cl2 Cl 0.90907(7) 0.0000 0.6667 0.0652(3) Uani 1 2 d S
N1 N 0.17947(14) 0.33922(14) 0.54881(11) 0.0263(3) Uani 1 1 d .
C2 C 0.07803(19) 0.3150(2) 0.51724(15) 0.0354(5) Uani 1 1 d .
H2 H 0.0487 0.2675 0.4675 0.042 Uiso 1 1 calc R
C3 C 0.01529(19) 0.3576(2) 0.55543(16) 0.0398(5) Uani 1 1 d .
H3 H -0.0539 0.3417 0.5304 0.048 Uiso 1 1 calc R
C4 C 0.05569(19) 0.4242(2) 0.63117(15) 0.0359(5) Uani 1 1 d .
H4 H 0.0132 0.4520 0.6590 0.043 Uiso 1 1 calc R
C5 C 0.16016(18) 0.44930(18) 0.66546(12) 0.0275(4) Uani 1 1 d .
C6 C 0.22238(18) 0.40815(17) 0.62046(13) 0.0282(4) Uani 1 1 d .
H6 H 0.2951 0.4289 0.6405 0.034 Uiso 1 1 calc R
N7 N 0.19757(15) 0.51184(16) 0.74579(12) 0.0336(4) Uani 1 1 d .
H7 H 0.1533 0.5336 0.7684 0.040 Uiso 1 1 calc R
C8 C 0.2944(2) 0.5422(2) 0.79208(16) 0.0403(6) Uani 1 1 d .
O9 O 0.37445(15) 0.53582(19) 0.76350(13) 0.0587(6) Uani 1 1 d .
C10 C 0.2889(2) 0.5784(3) 0.88833(19) 0.0569(8) Uani 1 1 d .
H10 H 0.2395 0.6118 0.8896 0.068 Uiso 1 1 calc R
C11 C 0.2382(3) 0.4746(4) 0.9483(2) 0.0792(11) Uani 1 1 d .
H11A H 0.2868 0.4421 0.9485 0.119 Uiso 1 1 calc R
H11B H 0.1645 0.4197 0.9260 0.119 Uiso 1 1 calc R
H11C H 0.2311 0.4961 1.0085 0.119 Uiso 1 1 calc R
N12 N 0.4016(2) 0.6629(3) 0.91895(18) 0.0615(7) Uani 1 1 d U
H12 H 0.4307 0.6475 0.9644 0.074 Uiso 1 1 calc R
C13 C 0.4603(3) 0.7619(3) 0.8795(2) 0.0591(8) Uani 1 1 d U
O14 O 0.4231(2) 0.7897(2) 0.81351(15) 0.0750(7) Uani 1 1 d .
C15 C 0.5774(2) 0.8422(3) 0.91301(17) 0.0501(7) Uani 1 1 d .
C16 C 0.6038(2) 0.8638(2) 1.00454(15) 0.0379(5) Uani 1 1 d .
H16 H 0.5461 0.8253 1.0464 0.045 Uiso 1 1 calc R
N17 N 0.70790(15) 0.93705(16) 1.03449(11) 0.0311(4) Uani 1 1 d .
C18 C 0.7919(2) 0.9856(2) 0.97384(15) 0.0390(5) Uani 1 1 d .
H18 H 0.8657 1.0328 0.9943 0.047 Uiso 1 1 calc R
C19 C 0.7739(3) 0.9688(3) 0.88259(17) 0.0539(7) Uani 1 1 d .
H19 H 0.8343 1.0041 0.8424 0.065 Uiso 1 1 calc R
C20 C 0.6663(3) 0.8996(3) 0.85210(19) 0.0627(9) Uani 1 1 d .
H20 H 0.6521 0.8906 0.7905 0.075 Uiso 1 1 calc R
O21 O 0.08281(19) 0.08281(19) 0.5000 0.0450(6) Uani 1 2 d S
H21 H 0.076(3) 0.039(3) 0.459(2) 0.056(9) Uiso 1 1 d .

loop_
_atom_site_aniso_label
_atom_site_aniso_U_11
_atom_site_aniso_U_22
_atom_site_aniso_U_33
_atom_site_aniso_U_23
_atom_site_aniso_U_13
_atom_site_aniso_U_12
Cu1 0.03056(16) 0.03056(16) 0.01778(18) -0.00063(6) 0.00063(6) 0.01897(15)
Cl1 0.0289(3) 0.0289(3) 0.0298(4) 0.00270(13) -0.00270(13) 0.0145(3)
Cl2 0.0617(4) 0.1142(10) 0.0373(5) 0.0202(5) 0.0101(3) 0.0571(5)
N1 0.0283(8) 0.0292(9) 0.0230(8) -0.0033(7) -0.0004(7) 0.0154(7)
C2 0.0325(11) 0.0402(13) 0.0341(11) -0.0134(9) -0.0097(9) 0.0187(10)
C3 0.0277(11) 0.0525(14) 0.0421(12) -0.0151(10) -0.0089(9) 0.0221(11)
C4 0.0299(11) 0.0408(12) 0.0406(12) -0.0112(9) -0.0005(9) 0.0203(9)
C5 0.0266(10) 0.0273(10) 0.0273(10) -0.0037(8) 0.0010(8) 0.0126(8)
C6 0.0260(9) 0.0297(10) 0.0278(10) -0.0044(8) -0.0009(8) 0.0132(8)
N7 0.0282(9) 0.0427(10) 0.0327(9) -0.0150(8) -0.0021(7) 0.0199(8)
C8 0.0325(12) 0.0484(13) 0.0407(13) -0.0196(11) -0.0078(10) 0.0207(10)
O9 0.0372(9) 0.0888(15) 0.0587(11) -0.0425(11) -0.0164(8) 0.0379(10)
C10 0.0453(14) 0.088(2) 0.0472(15) -0.0392(16) -0.0206(12) 0.0402(15)
C11 0.0610(19) 0.111(3) 0.0430(15) -0.0134(18) -0.0043(14) 0.026(2)
N12 0.0555(15) 0.0737(17) 0.0565(15) -0.0379(13) -0.0249(12) 0.0332(14)
C13 0.0585(18) 0.088(2) 0.0443(15) -0.0443(16) -0.0210(14) 0.0468(18)
O14 0.0697(15) 0.119(2) 0.0550(12) -0.0380(14) -0.0257(11) 0.0613(15)
C15 0.0543(15) 0.0703(17) 0.0369(13) -0.0270(12) -0.0111(11) 0.0395(13)
C16 0.0380(12) 0.0419(13) 0.0331(11) -0.0143(10) -0.0048(9) 0.0195(10)
N17 0.0337(9) 0.0352(9) 0.0263(9) -0.0025(7) -0.0020(7) 0.0186(8)
C18 0.0406(13) 0.0472(12) 0.0329(11) -0.0010(10) 0.0028(9) 0.0248(11)
C19 0.0633(18) 0.0756(19) 0.0324(13) -0.0088(13) 0.0078(13) 0.0419(15)
C20 0.073(2) 0.096(2) 0.0301(13) -0.0232(14) -0.0093(13) 0.051(2)
O21 0.0407(10) 0.0407(10) 0.0443(15) -0.0075(6) 0.0075(6) 0.0132(11)

loop_
_atom_type_symbol
_atom_type_description
_atom_type_scat_dispersion_real
_atom_type_scat_dispersion_imag
_atom_type_scat_source
C C 0.0033 0.0016 'International Tables Vol C Tables 4.2.6.8 and 6.1.1.4'
H H 0.0000 0.0000 'International Tables Vol C Tables 4.2.6.8 and 6.1.1.4'
N N 0.0061 0.0033 'International Tables Vol C Tables 4.2.6.8 and 6.1.1.4'
O O 0.0106 0.0060 'International Tables Vol C Tables 4.2.6.8 and 6.1.1.4'
Cl Cl 0.1484 0.1585 'International Tables Vol C Tables 4.2.6.8 and 6.1.1.4'
Cu Cu 0.3201 1.2651 'International Tables Vol C Tables 4.2.6.8 and 6.1.1.4'

loop_
_geom_angle_atom_site_label_1
_geom_angle_atom_site_label_2
_geom_angle_atom_site_label_3
_geom_angle
_geom_angle_site_symmetry_1
_geom_angle_site_symmetry_3
N1 Cu1 N1 177.45(10) 4_556 .
N1 Cu1 N17 90.40(7) 4_556 6_656
N1 Cu1 N17 89.56(7) . 6_656
N1 Cu1 N17 89.56(7) 4_556 3_564
N1 Cu1 N17 90.40(7) . 3_564
N17 Cu1 N17 178.50(10) 6_656 3_564
N1 Cu1 Cl1 91.27(5) 4_556 .
N1 Cu1 Cl1 91.27(5) . .
N17 Cu1 Cl1 90.75(5) 6_656 .
N17 Cu1 Cl1 90.75(5) 3_564 .
C2 N1 C6 119.07(17) . .
C2 N1 Cu1 121.60(14) . .
C6 N1 Cu1 119.02(13) . .
N1 C2 C3 122.38(19) . .
N1 C2 H2 118.8 . .
C3 C2 H2 118.8 . .
C2 C3 C4 119.3(2) . .
C2 C3 H3 120.4 . .
C4 C3 H3 120.4 . .
C3 C4 C5 119.2(2) . .
C3 C4 H4 120.4 . .
C5 C4 H4 120.4 . .
C4 C5 C6 118.59(18) . .
C4 C5 N7 118.63(18) . .
C6 C5 N7 122.75(19) . .
N1 C6 C5 121.35(19) . .
N1 C6 H6 119.3 . .
C5 C6 H6 119.3 . .
C8 N7 C5 128.22(18) . .
C8 N7 H7 115.9 . .
C5 N7 H7 115.9 . .
O9 C8 N7 124.9(2) . .
O9 C8 C10 122.8(2) . .
N7 C8 C10 112.2(2) . .
N12 C10 C11 111.2(3) . .
N12 C10 C8 110.2(2) . .
C11 C10 C8 108.9(3) . .
N12 C10 H10 108.8 . .
C11 C10 H10 108.8 . .
C8 C10 H10 108.8 . .
C10 C11 H11A 109.5 . .
C10 C11 H11B 109.5 . .
H11A C11 H11B 109.5 . .
C10 C11 H11C 109.5 . .
H11A C11 H11C 109.5 . .
H11B C11 H11C 109.5 . .
C13 N12 C10 122.1(3) . .
C13 N12 H12 119.0 . .
C10 N12 H12 119.0 . .
O14 C13 N12 122.2(3) . .
O14 C13 C15 119.1(4) . .
N12 C13 C15 118.7(3) . .
C20 C15 C16 117.0(2) . .
C20 C15 C13 120.1(2) . .
C16 C15 C13 122.9(3) . .
N17 C16 C15 123.0(2) . .
N17 C16 H16 118.5 . .
C15 C16 H16 118.5 . .
C16 N17 C18 117.86(19) . .
C16 N17 Cu1 122.05(15) . 2_665
C18 N17 Cu1 119.09(15) . 2_665
N17 C18 C19 122.9(2) . .
N17 C18 H18 118.5 . .
C19 C18 H18 118.5 . .
C20 C19 C18 118.9(3) . .
C20 C19 H19 120.6 . .
C18 C19 H19 120.6 . .
C19 C20 C15 120.1(2) . .
C19 C20 H20 120.0 . .
C15 C20 H20 119.9 . .

loop_
_geom_bond_atom_site_label_1
_geom_bond_atom_site_label_2
_geom_bond_distance
_geom_bond_site_symmetry_2
Cu1 N1 2.0148(16) 4_556
Cu1 N1 2.0148(16) .
Cu1 N17 2.0981(17) 6_656
Cu1 N17 2.0981(17) 3_564
Cu1 Cl1 2.6489(7) .
N1 C2 1.332(3) .
N1 C6 1.343(3) .
C2 C3 1.370(3) .
C2 H2 0.9300 .
C3 C4 1.374(3) .
C3 H3 0.9300 .
C4 C5 1.380(3) .
C4 H4 0.9300 .
C5 C6 1.395(3) .
C5 N7 1.404(3) .
C6 H6 0.9300 .
N7 C8 1.353(3) .
N7 H7 0.8600 .
C8 O9 1.210(3) .
C8 C10 1.525(3) .
C10 N12 1.453(4) .
C10 C11 1.511(6) .
C10 H10 0.9800 .
C11 H11A 0.9600 .
C11 H11B 0.9600 .
C11 H11C 0.9600 .
N12 C13 1.309(5) .
N12 H12 0.8600 .
C13 O14 1.244(4) .
C13 C15 1.495(4) .
C15 C20 1.394(5) .
C15 C16 1.399(3) .
C16 N17 1.335(3) .
C16 H16 0.9300 .
N17 C18 1.340(3) .
N17 Cu1 2.0981(17) 2_665
C18 C19 1.376(4) .
C18 H18 0.9300 .
C19 C20 1.360(5) .
C19 H19 0.9300 .
C20 H20 0.9300 .
O21 H21 0.82(3) .

loop_
_geom_hbond_atom_site_label_D
_geom_hbond_atom_site_label_H
_geom_hbond_atom_site_label_A
_geom_hbond_distance_DH
_geom_hbond_distance_HA
_geom_hbond_distance_DA
_geom_hbond_angle_DHA
_geom_hbond_site_symmetry_A
N7 H7 Cl1 0.86 2.35 3.1902(17) 165.2 3_565
O21 H21 Cl2 0.82(3) 2.42(3) 3.2103(15) 162(3) 2_544
